data_4114551
loop_
_publ_author_name
'Claudio Palomo'
'Jesus M. Aizpurua'
'Ana Benito'
'Jos\'e Ignacio Miranda'
'Raluca M. Fratila'
'Carlos Matute'
'Maria Domercq'
'Federico Gago'
'Sonsoles Martin-Santamaria'
'Anthony Linden'

_publ_contact_author_address
; Departamento de Qu\'imica Org\'anica I
   Facultad de Qu\'imica
   Universidad del Pa\'is Vasco
   Apdo 1072
   E-20080 San Sebasti\'an
   Spain
;
_publ_contact_author_email alinden@oci.unizh.ch
_publ_contact_author_fax '41 1 635 6812'
_publ_contact_author_name 'Claudio Palomo'
_publ_contact_author_phone '41 1 635 4228'
_publ_section_title
;
 Development of a New Family of Conformationally Restricted Peptides as
 Potent Nucleators of \b-Turns. Design, Synthesis, Structure, and
 Biological Evaluation of a \b-Lactam Peptide Analogue of Melanostatin
;
_journal_name_full 'Journal of the American Chemical Society'
_journal_page_first 16243
_journal_page_last 16260
_journal_paper_doi 10.1021/ja038180a
_journal_volume 125
_journal_year 2003
_chemical_absolute_configuration ad
_chemical_formula_moiety 'C30 H44 N2 O3 Si2 '
_chemical_formula_sum 'C30 H44 N2 O3 Si2'
_chemical_formula_weight 536.85
_chemical_melting_point 459
_chemical_name_common ' ?'
_chemical_name_systematic
; (3R,4R)-1-[bis(trimethylsilyl)methyl]-3-isobutyl-3-[(4S)-4-phenyl-2-
oxo-1,3-oxazolidin-3-yl]-azetidin-2-one
;
_space_group_IT_number 19
_symmetry_cell_setting orthorhombic
_symmetry_Int_Tables_number 19
_symmetry_space_group_name_Hall 'P 2ac 2ab'
_symmetry_space_group_name_H-M 'P 21 21 21'
_atom_sites_solution_hydrogens geom
_atom_sites_solution_primary direct
_cell_angle_alpha 90.0
_cell_angle_beta 90.0
_cell_angle_gamma 90.0
_cell_formula_units_Z 4
_cell_length_a 14.356(2)
_cell_length_b 16.930(2)
_cell_length_c 12.862(2)
_cell_measurement_reflns_used 23
_cell_measurement_temperature 173(1)
_cell_measurement_theta_max 37.3
_cell_measurement_theta_min 30.2
_cell_volume 3126.1(7)
_computing_cell_refinement 'MSC/AFC Diffractometer Control Software'
_computing_data_collection
;
MSC/AFC Diffractometer Control Software (Molecular Structure
Corporation, 1991)
;
_computing_data_reduction 'teXsan (Molecular Structure Corporation, 1999)'
_computing_molecular_graphics 'ORTEPII (Johnson, 1976)'
_computing_publication_material 'TEXCIF (Linden, 1999)'
_computing_structure_refinement 'teXsan (Molecular Structure Corporation, 1999)'
_computing_structure_solution 'SIR92 direct methods (Altomare et al., 1994)'
_diffrn_ambient_temperature 173(1)
_diffrn_detector 'scintillation counter'
_diffrn_measured_fraction_theta_full 1.621
_diffrn_measured_fraction_theta_max 1.621
_diffrn_measurement_device_type 'Rigaku AFC5R diffractometer'
_diffrn_measurement_method '\w--2\q scans'
_diffrn_radiation_monochromator graphite
_diffrn_radiation_source 'Rigaku RU200 rotating anode generator'
_diffrn_radiation_type 'Mo K\a'
_diffrn_radiation_wavelength 0.71073
_diffrn_reflns_av_R_equivalents 0.019
_diffrn_reflns_limit_h_max 18
_diffrn_reflns_limit_h_min -17
_diffrn_reflns_limit_k_max 21
_diffrn_reflns_limit_k_min -20
_diffrn_reflns_limit_l_max 16
_diffrn_reflns_limit_l_min -15
_diffrn_reflns_number 7774
_diffrn_reflns_theta_full 27.5
_diffrn_reflns_theta_max 27.5
_diffrn_reflns_theta_min 2.5
_diffrn_standards_decay_% 0
_diffrn_standards_interval_count 0
_diffrn_standards_number 3
_exptl_absorpt_coefficient_mu 0.144
_exptl_absorpt_correction_type none
_exptl_crystal_colour colourless
_exptl_crystal_density_diffrn 1.140
_exptl_crystal_description irregular-prism
_exptl_crystal_F_000 1160
_exptl_crystal_size_max 0.50
_exptl_crystal_size_mid 0.45
_exptl_crystal_size_min 0.35
_refine_diff_density_max 0.25
_refine_diff_density_min -0.20
_refine_ls_abs_structure_details ' Flack & Bernardinelli (2000)'
_refine_ls_abs_structure_Flack 0.00(8)
_refine_ls_extinction_coef 0.00000197(4)
_refine_ls_extinction_method 'Zachariasen (1967)'
_refine_ls_goodness_of_fit_all 1.7310
_refine_ls_goodness_of_fit_ref 1.6620
_refine_ls_hydrogen_treatment noref
_refine_ls_matrix_type full
_refine_ls_number_constraints 0
_refine_ls_number_parameters 336
_refine_ls_number_reflns 5583
_refine_ls_number_restraints 0
_refine_ls_R_factor_all 0.0536
_refine_ls_R_factor_gt 0.0373
_refine_ls_shift/su_max 0.0007
_refine_ls_shift/su_mean 0.0000
_refine_ls_structure_factor_coef F
_refine_ls_weighting_details '1/[^2^(F~o~) + (0.005F~o~)^2^]'
_refine_ls_weighting_scheme calc
_refine_ls_wR_factor_all 0.0345
_refine_ls_wR_factor_gt 0.0331
_refine_ls_wR_factor_ref 0.0331
_reflns_number_gt 5583
_reflns_number_total 6489
_reflns_threshold_expression 'I > 2\s(I)'
_cod_data_source_file ja038180asi20030828_065724_2.cif
_cod_data_source_block 18
_cod_original_cell_volume 3126.2(7)
_cod_original_sg_symbol_H-M 'P 21 21 21 '
_cod_original_formula_sum 'C30 H44 N2 O3 Si2 '
_cod_database_code 4114551

loop_
_symmetry_equiv_pos_as_xyz
'+x,  +y,  +z'
'1/2-x,  -y, 1/2+z'
'1/2+x, 1/2-y,  -z'
'-x, 1/2+y, 1/2-z'

loop_
_atom_site_label
_atom_site_fract_x
_atom_site_fract_y
_atom_site_fract_z
_atom_site_U_iso_or_equiv
_atom_site_adp_type
_atom_site_occupancy
_atom_site_calc_flag
_atom_site_calc_attached_atom
_atom_site_type_symbol
Si1 0.58556(3) 0.24720(3) 0.96392(3) 0.0344(1) Uani 1 d ? Si
Si2 0.72654(3) 0.38510(3) 0.87464(4) 0.0360(1) Uani 1 d ? Si
O2 0.68431(7) 0.18254(6) 0.73980(8) 0.0326(3) Uani 1 d ? O
O8 0.77050(7) 0.31393(8) 0.59661(9) 0.0465(4) Uani 1 d ? O
O9 0.75939(7) 0.31126(8) 0.42215(9) 0.0470(4) Uani 1 d ? O
N1 0.59810(8) 0.29930(7) 0.75683(9) 0.0237(4) Uani 1 d ? n
N7 0.63851(8) 0.26743(7) 0.51416(9) 0.0262(4) Uani 1 d ? n
C2 0.63454(9) 0.23565(9) 0.7090(1) 0.0256(4) Uani 1 d ? C
C3 0.58084(9) 0.25359(9) 0.6057(1) 0.0242(4) Uani 1 d ? C
C4 0.5467(1) 0.33027(9) 0.6652(1) 0.0245(4) Uani 1 d ? C
C5 0.6126(1) 0.32768(9) 0.8649(1) 0.0273(4) Uani 1 d ? C
C6 0.5050(1) 0.19198(9) 0.5822(1) 0.0285(5) Uani 1 d ? C
C8 0.7256(1) 0.2981(1) 0.5204(1) 0.0358(5) Uani 1 d ? C
C10 0.6925(1) 0.2830(1) 0.3479(1) 0.0441(6) Uani 1 d ? C
C11 0.6003(1) 0.27427(9) 0.4078(1) 0.0301(5) Uani 1 d ? C
C12 0.5340(1) 0.34281(9) 0.3951(1) 0.0268(4) Uani 1 d ? C
C13 0.4424(1) 0.3305(1) 0.3636(1) 0.0361(5) Uani 1 d ? C
C14 0.3824(1) 0.3931(1) 0.3501(1) 0.0447(6) Uani 1 d ? C
C15 0.4119(1) 0.4687(1) 0.3681(1) 0.0468(6) Uani 1 d ? C
C16 0.5027(1) 0.4826(1) 0.3998(1) 0.0418(6) Uani 1 d ? C
C17 0.5629(1) 0.41996(9) 0.4132(1) 0.0322(5) Uani 1 d ? C
C18 0.4847(1) 0.1900(1) 0.9124(1) 0.0458(6) Uani 1 d ? C
C19 0.5494(1) 0.2957(1) 1.0880(1) 0.0500(6) Uani 1 d ? C
C20 0.6854(1) 0.1804(1) 0.9929(1) 0.0585(7) Uani 1 d ? C
C21 0.7213(1) 0.4701(1) 0.7826(2) 0.0597(7) Uani 1 d ? C
C22 0.7397(1) 0.4237(1) 1.0107(1) 0.0482(6) Uani 1 d ? C
C23 0.8272(1) 0.3210(1) 0.8421(1) 0.0503(7) Uani 1 d ? C
C24 0.5366(1) 0.11805(9) 0.5250(1) 0.0290(4) Uani 1 d ? C
C25 0.6224(1) 0.0823(1) 0.5437(1) 0.0356(5) Uani 1 d ? C
C26 0.6490(1) 0.0156(1) 0.4886(1) 0.0391(6) Uani 1 d ? C
C27 0.5917(1) -0.0159(1) 0.4132(1) 0.0433(6) Uani 1 d ? C
C28 0.5063(1) 0.0188(1) 0.3948(1) 0.0464(6) Uani 1 d ? C
C29 0.4791(1) 0.0852(1) 0.4498(1) 0.0389(6) Uani 1 d ? C
C30 0.4424(1) 0.34407(9) 0.6785(1) 0.0280(5) Uani 1 d ? C
C31 0.4138(1) 0.41990(9) 0.7359(1) 0.0325(5) Uani 1 d ? C
C32 0.4460(1) 0.4943(1) 0.6825(2) 0.0652(8) Uani 1 d ? C
C33 0.3075(1) 0.4218(1) 0.7481(1) 0.0454(6) Uani 1 d ? C
H4 0.576 0.376 0.638 0.029 Uiso 1 calc C4 H
H5 0.565 0.366 0.875 0.033 Uiso 1 calc C5 H
H11 0.570 0.226 0.389 0.036 Uiso 1 calc C11 H
H13 0.421 0.278 0.351 0.043 Uiso 1 calc C13 H
H14 0.320 0.384 0.328 0.054 Uiso 1 calc C14 H
H15 0.370 0.512 0.359 0.056 Uiso 1 calc C15 H
H16 0.523 0.535 0.412 0.050 Uiso 1 calc C16 H
H17 0.625 0.430 0.435 0.039 Uiso 1 calc C17 H
H25 0.663 0.104 0.595 0.043 Uiso 1 calc C25 H
H26 0.707 -0.009 0.503 0.047 Uiso 1 calc C26 H
H27 0.611 -0.061 0.375 0.052 Uiso 1 calc C27 H
H28 0.466 -0.003 0.344 0.056 Uiso 1 calc C28 H
H29 0.420 0.109 0.436 0.047 Uiso 1 calc C29 H
H31 0.441 0.419 0.803 0.039 Uiso 1 calc C31 H
H61 0.479 0.176 0.647 0.034 Uiso 1 calc C6 H
H62 0.459 0.217 0.541 0.034 Uiso 1 calc C6 H
H101 0.711 0.233 0.321 0.053 Uiso 1 calc C10 H
H102 0.686 0.320 0.293 0.053 Uiso 1 calc C10 H
H181 0.433 0.224 0.902 0.055 Uiso 1 calc C18 H
H182 0.468 0.150 0.961 0.055 Uiso 1 calc C18 H
H183 0.501 0.167 0.848 0.055 Uiso 1 calc C18 H
H191 0.599 0.328 1.113 0.060 Uiso 1 calc C19 H
H192 0.496 0.327 1.076 0.060 Uiso 1 calc C19 H
H193 0.535 0.256 1.138 0.060 Uiso 1 calc C19 H
H201 0.707 0.157 0.930 0.070 Uiso 1 calc C20 H
H202 0.734 0.210 1.024 0.070 Uiso 1 calc C20 H
H203 0.666 0.140 1.039 0.070 Uiso 1 calc C20 H
H211 0.712 0.451 0.714 0.072 Uiso 1 calc C21 H
H212 0.671 0.504 0.802 0.072 Uiso 1 calc C21 H
H213 0.778 0.499 0.785 0.072 Uiso 1 calc C21 H
H221 0.686 0.453 1.029 0.058 Uiso 1 calc C22 H
H222 0.747 0.381 1.057 0.058 Uiso 1 calc C22 H
H223 0.793 0.457 1.014 0.058 Uiso 1 calc C22 H
H231 0.815 0.294 0.779 0.060 Uiso 1 calc C23 H
H232 0.881 0.353 0.834 0.060 Uiso 1 calc C23 H
H233 0.837 0.284 0.896 0.060 Uiso 1 calc C23 H
H301 0.418 0.301 0.716 0.034 Uiso 1 calc C30 H
H302 0.415 0.346 0.611 0.034 Uiso 1 calc C30 H
H321 0.422 0.496 0.614 0.078 Uiso 1 calc C32 H
H322 0.512 0.495 0.680 0.078 Uiso 1 calc C32 H
H323 0.424 0.539 0.720 0.078 Uiso 1 calc C32 H
H331 0.288 0.378 0.788 0.054 Uiso 1 calc C33 H
H332 0.279 0.419 0.681 0.054 Uiso 1 calc C33 H
H333 0.290 0.469 0.782 0.054 Uiso 1 calc C33 H

loop_
_atom_site_aniso_label
_atom_site_aniso_U_11
_atom_site_aniso_U_22
_atom_site_aniso_U_33
_atom_site_aniso_U_23
_atom_site_aniso_U_13
_atom_site_aniso_U_12
_atom_site_aniso_type_symbol
Si1 0.0436(3) 0.0328(2) 0.0268(2) 0.0031(2) 0.0004(2) 0.0024(2) Si
Si2 0.0351(2) 0.0416(3) 0.0311(2) -0.0036(2) -0.0047(2) -0.0079(2) Si
O2 0.0333(6) 0.0316(6) 0.0329(6) -0.0016(5) -0.0060(5) 0.0097(5) O
O8 0.0265(6) 0.0722(9) 0.0408(7) 0.0080(7) -0.0070(5) -0.0080(7) O
O9 0.0285(6) 0.0750(9) 0.0375(6) 0.0088(7) 0.0089(5) 0.0044(7) O
N1 0.0230(6) 0.0248(6) 0.0234(6) -0.0010(5) -0.0031(5) 0.0030(6) n
N7 0.0236(6) 0.0315(8) 0.0236(6) -0.0019(6) 0.0015(5) 0.0024(6) n
C2 0.0201(7) 0.0294(8) 0.0272(7) -0.0009(7) 0.0004(6) -0.0015(6) C
C3 0.0216(7) 0.0264(7) 0.0245(7) -0.0007(7) 0.0003(6) 0.0040(7) C
C4 0.0247(7) 0.0250(8) 0.0238(7) 0.0011(7) -0.0010(6) 0.0008(7) C
C5 0.0314(8) 0.0265(8) 0.0239(7) -0.0027(6) -0.0025(7) 0.0034(7) C
C6 0.0247(8) 0.0314(8) 0.0294(8) -0.0019(7) -0.0005(7) 0.0014(7) C
C8 0.0248(7) 0.045(1) 0.0378(9) 0.0043(8) 0.0062(7) 0.0064(8) C
C10 0.043(1) 0.058(1) 0.0310(9) -0.0026(9) 0.0096(7) 0.0117(9) C
C11 0.0342(8) 0.0336(9) 0.0224(7) -0.0033(7) 0.0009(7) -0.0022(7) C
C12 0.0261(7) 0.0350(8) 0.0193(7) 0.0011(7) 0.0008(7) -0.0013(7) C
C13 0.0326(8) 0.047(1) 0.0290(8) -0.0017(8) -0.0039(7) -0.0109(8) C
C14 0.0268(9) 0.069(1) 0.038(1) 0.000(1) -0.0064(8) 0.0022(9) C
C15 0.0426(9) 0.054(1) 0.044(1) 0.000(1) -0.006(1) 0.0190(9) C
C16 0.050(1) 0.0352(9) 0.040(1) -0.0005(9) -0.0063(9) -0.0005(8) C
C17 0.0275(8) 0.0379(8) 0.0312(8) 0.0008(8) -0.0032(7) -0.0053(7) C
C18 0.061(1) 0.039(1) 0.038(1) -0.0004(9) 0.0060(9) -0.0128(9) C
C19 0.065(1) 0.051(1) 0.0339(9) -0.0039(9) 0.0079(9) -0.008(1) C
C20 0.070(1) 0.057(1) 0.049(1) 0.018(1) -0.004(1) 0.021(1) C
C21 0.067(1) 0.057(1) 0.055(1) 0.012(1) -0.010(1) -0.027(1) C
C22 0.047(1) 0.055(1) 0.043(1) -0.0145(9) -0.0050(9) -0.013(1) C
C23 0.0338(9) 0.073(1) 0.044(1) -0.016(1) -0.0037(9) -0.0032(9) C
C24 0.0303(8) 0.0274(8) 0.0292(8) -0.0008(7) 0.0037(7) -0.0022(7) C
C25 0.0384(9) 0.0355(9) 0.0328(9) -0.0073(8) -0.0040(8) 0.0058(8) C
C26 0.043(1) 0.0367(9) 0.037(1) -0.0019(8) 0.0030(8) 0.0103(8) C
C27 0.054(1) 0.0325(9) 0.044(1) -0.0114(8) 0.0077(9) 0.0013(9) C
C28 0.049(1) 0.043(1) 0.047(1) -0.0153(9) -0.006(1) -0.0093(9) C
C29 0.0313(9) 0.040(1) 0.045(1) -0.0070(8) -0.0022(8) -0.0033(8) C
C30 0.0245(8) 0.0322(9) 0.0273(8) -0.0007(7) -0.0013(7) 0.0049(7) C
C31 0.0286(8) 0.0365(8) 0.0325(9) -0.0045(7) 0.0003(8) 0.0099(8) C
C32 0.068(1) 0.033(1) 0.095(2) -0.002(1) 0.035(1) 0.011(1) C
C33 0.0339(9) 0.053(1) 0.049(1) -0.012(1) 0.0018(9) 0.0140(9) C

loop_
_atom_type_symbol
_atom_type_description
_atom_type_number_in_cell
_atom_type_scat_dispersion_real
_atom_type_scat_dispersion_imag
_atom_type_scat_source
C C 120 0.0030 0.0020
; International Tables for Crystallography (1992).
Vol. C, Tables 4.2.6.8 and 6.1.1.1
;
H H 176 0.0000 0.0000
; International Tables for Crystallography (1992).
Vol. C, Table 6.1.1.2
;
N N 8 0.0060 0.0030
; International Tables for Crystallography (1992).
Vol. C, Tables 4.2.6.8 and 6.1.1.1
;
O O 12 0.0110 0.0060
; International Tables for Crystallography (1992).
Vol. C, Tables 4.2.6.8 and 6.1.1.1
;
Si Si 8 0.0820 0.0700
; International Tables for Crystallography (1992).
Vol. C, Tables 4.2.6.8 and 6.1.1.1
;

loop_
_geom_angle_atom_site_label_1
_geom_angle_atom_site_label_2
_geom_angle_atom_site_label_3
_geom_angle
_geom_angle_publ_flag
C5 Si1 C18 106.98(9) yes
C5 Si1 C19 108.2(1) yes
C5 Si1 C20 114.2(1) yes
C18 Si1 C19 108.4(1) yes
C18 Si1 C20 110.7(1) yes
C19 Si1 C20 108.1(1) yes
C5 Si2 C21 108.5(1) yes
C5 Si2 C22 108.95(9) yes
C5 Si2 C23 110.82(9) yes
C21 Si2 C22 109.1(1) yes
C21 Si2 C23 109.8(1) yes
C22 Si2 C23 109.6(1) yes
C8 O9 C10 108.8(2) yes
C2 N1 C4 96.4(1) yes
C2 N1 C5 129.2(2) yes
C4 N1 C5 134.3(1) yes
C3 N7 C8 122.5(2) yes
C3 N7 C11 123.3(1) yes
C8 N7 C11 111.5(2) yes
O2 C2 N1 132.2(2) yes
O2 C2 C3 135.2(2) yes
N1 C2 C3 92.4(1) yes
N7 C3 C2 115.9(1) yes
N7 C3 C4 115.7(2) yes
N7 C3 C6 110.6(1) yes
C2 C3 C4 84.4(1) yes
C2 C3 C6 112.6(2) yes
C4 C3 C6 115.6(1) yes
N1 C4 C3 86.6(1) yes
N1 C4 C30 116.9(2) yes
C3 C4 C30 118.9(2) yes
Si1 C5 Si2 119.7(1) yes
Si1 C5 N1 111.4(1) yes
Si2 C5 N1 110.3(1) yes
C3 C6 C24 116.3(2) yes
O8 C8 O9 121.7(2) yes
O8 C8 N7 128.8(2) yes
O9 C8 N7 109.5(2) yes
O9 C10 C11 106.0(2) yes
N7 C11 C10 98.7(1) yes
N7 C11 C12 113.2(2) yes
C10 C11 C12 114.5(2) yes
C11 C12 C13 120.8(2) yes
C11 C12 C17 121.1(2) yes
C13 C12 C17 118.1(2) yes
C12 C13 C14 120.9(2) yes
C13 C14 C15 120.3(2) yes
C14 C15 C16 120.0(2) yes
C15 C16 C17 119.7(2) yes
C12 C17 C16 121.0(2) yes
C6 C24 C25 122.5(2) yes
C6 C24 C29 119.3(2) yes
C25 C24 C29 118.2(2) yes
C24 C25 C26 120.6(2) yes
C25 C26 C27 120.6(2) yes
C26 C27 C28 119.1(2) yes
C27 C28 C29 120.6(2) yes
C24 C29 C28 120.9(2) yes
C4 C30 C31 116.4(2) yes
C30 C31 C32 113.4(2) yes
C30 C31 C33 109.4(2) yes
C32 C31 C33 109.5(2) yes
N1 C4 H4 110.8 no
C3 C4 H4 110.8 no
C30 C4 H4 110.8 no
Si1 C5 H5 104.6 no
Si2 C5 H5 104.6 no
N1 C5 H5 104.6 no
C3 C6 H61 107.7 no
C3 C6 H62 107.7 no
C24 C6 H61 107.7 no
C24 C6 H62 107.7 no
H61 C6 H62 109.5 no
O9 C10 H101 110.3 no
O9 C10 H102 110.3 no
C11 C10 H101 110.3 no
C11 C10 H102 110.3 no
H101 C10 H102 109.5 no
N7 C11 H11 110.0 no
C10 C11 H11 110.0 no
C12 C11 H11 110.0 no
C12 C13 H13 119.6 no
C14 C13 H13 119.6 no
C13 C14 H14 119.9 no
C15 C14 H14 119.9 no
C14 C15 H15 120.0 no
C16 C15 H15 120.0 no
C15 C16 H16 120.1 no
C17 C16 H16 120.1 no
C12 C17 H17 119.5 no
C16 C17 H17 119.5 no
Si1 C18 H181 109.5 no
Si1 C18 H182 109.5 no
Si1 C18 H183 109.5 no
H181 C18 H182 109.5 no
H181 C18 H183 109.5 no
H182 C18 H183 109.5 no
Si1 C19 H191 109.5 no
Si1 C19 H192 109.5 no
Si1 C19 H193 109.5 no
H191 C19 H192 109.5 no
H191 C19 H193 109.5 no
H192 C19 H193 109.5 no
Si1 C20 H201 109.5 no
Si1 C20 H202 109.5 no
Si1 C20 H203 109.5 no
H201 C20 H202 109.5 no
H201 C20 H203 109.5 no
H202 C20 H203 109.5 no
Si2 C21 H211 109.5 no
Si2 C21 H212 109.5 no
Si2 C21 H213 109.5 no
H211 C21 H212 109.5 no
H211 C21 H213 109.5 no
H212 C21 H213 109.5 no
Si2 C22 H221 109.5 no
Si2 C22 H222 109.5 no
Si2 C22 H223 109.5 no
H221 C22 H222 109.5 no
H221 C22 H223 109.5 no
H222 C22 H223 109.5 no
Si2 C23 H231 109.5 no
Si2 C23 H232 109.5 no
Si2 C23 H233 109.5 no
H231 C23 H232 109.5 no
H231 C23 H233 109.5 no
H232 C23 H233 109.5 no
C24 C25 H25 119.7 no
C26 C25 H25 119.7 no
C25 C26 H26 119.7 no
C27 C26 H26 119.7 no
C26 C27 H27 120.4 no
C28 C27 H27 120.4 no
C27 C28 H28 119.7 no
C29 C28 H28 119.7 no
C24 C29 H29 119.6 no
C28 C29 H29 119.6 no
C4 C30 H301 107.7 no
C4 C30 H302 107.7 no
C31 C30 H301 107.7 no
C31 C30 H302 107.7 no
H301 C30 H302 109.5 no
C30 C31 H31 108.1 no
C32 C31 H31 108.1 no
C33 C31 H31 108.1 no
C31 C32 H321 109.5 no
C31 C32 H322 109.5 no
C31 C32 H323 109.5 no
H321 C32 H322 109.5 no
H321 C32 H323 109.5 no
H322 C32 H323 109.5 no
C31 C33 H331 109.5 no
C31 C33 H332 109.5 no
C31 C33 H333 109.5 no
H331 C33 H332 109.5 no
H331 C33 H333 109.5 no
H332 C33 H333 109.5 no

loop_
_geom_bond_atom_site_label_1
_geom_bond_atom_site_label_2
_geom_bond_distance
_geom_bond_publ_flag
Si1 C5 1.905(2) yes
Si1 C18 1.864(2) yes
Si1 C19 1.868(2) yes
Si1 C20 1.864(2) yes
Si2 C5 1.907(2) yes
Si2 C21 1.865(3) yes
Si2 C22 1.878(2) yes
Si2 C23 1.855(2) yes
O2 C2 1.215(2) yes
O8 C8 1.204(2) yes
O9 C8 1.371(2) yes
O9 C10 1.437(3) yes
N1 C2 1.347(2) yes
N1 C4 1.486(2) yes
N1 C5 1.486(2) yes
N7 C3 1.459(2) yes
N7 C8 1.356(2) yes
N7 C11 1.479(2) yes
C2 C3 1.565(2) yes
C3 C4 1.584(3) yes
C3 C6 1.538(3) yes
C4 C30 1.525(3) yes
C6 C24 1.521(3) yes
C10 C11 1.538(3) yes
C11 C12 1.510(3) yes
C12 C13 1.392(3) yes
C12 C17 1.390(3) yes
C13 C14 1.377(3) yes
C14 C15 1.368(3) yes
C15 C16 1.386(3) yes
C16 C17 1.379(3) yes
C24 C25 1.393(3) yes
C24 C29 1.387(3) yes
C25 C26 1.388(3) yes
C26 C27 1.378(3) yes
C27 C28 1.379(3) yes
C28 C29 1.385(3) yes
C30 C31 1.537(3) yes
C31 C32 1.507(3) yes
C31 C33 1.534(3) yes
C4 H4 0.950 no
C5 H5 0.950 no
C6 H61 0.950 no
C6 H62 0.950 no
C10 H101 0.950 no
C10 H102 0.950 no
C11 H11 0.950 no
C13 H13 0.950 no
C14 H14 0.950 no
C15 H15 0.950 no
C16 H16 0.950 no
C17 H17 0.950 no
C18 H181 0.950 no
C18 H182 0.950 no
C18 H183 0.950 no
C19 H191 0.950 no
C19 H192 0.950 no
C19 H193 0.950 no
C20 H201 0.950 no
C20 H202 0.950 no
C20 H203 0.950 no
C21 H211 0.950 no
C21 H212 0.950 no
C21 H213 0.950 no
C22 H221 0.950 no
C22 H222 0.950 no
C22 H223 0.950 no
C23 H231 0.950 no
C23 H232 0.950 no
C23 H233 0.950 no
C25 H25 0.950 no
C26 H26 0.950 no
C27 H27 0.950 no
C28 H28 0.950 no
C29 H29 0.950 no
C30 H301 0.950 no
C30 H302 0.950 no
C31 H31 0.950 no
C32 H321 0.950 no
C32 H322 0.950 no
C32 H323 0.950 no
C33 H331 0.950 no
C33 H332 0.950 no
C33 H333 0.950 no

loop_
_geom_torsion_atom_site_label_1
_geom_torsion_atom_site_label_2
_geom_torsion_atom_site_label_3
_geom_torsion_atom_site_label_4
_geom_torsion
_geom_torsion_publ_flag
Si1 C5 Si2 C21 -169.9(1) no
Si1 C5 Si2 C22 -51.2(1) no
Si1 C5 Si2 C23 69.5(1) no
Si1 C5 N1 C2 -54.5(2) no
Si1 C5 N1 C4 129.8(2) no
Si2 C5 Si1 C18 -167.2(1) no
Si2 C5 Si1 C19 76.2(1) no
Si2 C5 Si1 C20 -44.3(1) no
Si2 C5 N1 C2 80.9(2) no
Si2 C5 N1 C4 -94.7(2) no
O2 C2 N1 C4 -179.0(2) no
O2 C2 N1 C5 4.1(3) no
O2 C2 C3 N7 -65.6(3) no
O2 C2 C3 C4 178.5(2) no
O2 C2 C3 C6 63.1(3) no
O8 C8 O9 C10 177.2(2) no
O8 C8 N7 C3 4.6(3) no
O8 C8 N7 C11 166.6(2) no
O9 C8 N7 C3 -174.4(2) no
O9 C8 N7 C11 -12.4(2) no
O9 C10 C11 N7 -22.4(2) no
O9 C10 C11 C12 98.1(2) no
N1 C2 C3 N7 119.5(2) no
N1 C2 C3 C4 3.7(1) no
N1 C2 C3 C6 -111.8(2) no
N1 C4 C3 N7 -119.4(1) no
N1 C4 C3 C2 -3.3(1) no
N1 C4 C3 C6 109.0(2) no
N1 C4 C30 C31 78.9(2) no
N1 C5 Si1 C18 -36.4(2) no
N1 C5 Si1 C19 -153.1(1) no
N1 C5 Si1 C20 86.5(2) no
N1 C5 Si2 C21 58.9(2) no
N1 C5 Si2 C22 177.5(1) no
N1 C5 Si2 C23 -61.8(2) no
N7 C3 C4 C30 121.6(2) no
N7 C3 C6 C24 46.0(2) no
N7 C8 O9 C10 -3.7(2) no
N7 C11 C12 C13 -121.0(2) no
N7 C11 C12 C17 59.9(2) no
C2 N1 C4 C3 3.9(1) no
C2 N1 C4 C30 124.7(2) no
C2 C3 N7 C8 -28.9(3) no
C2 C3 N7 C11 171.3(2) no
C2 C3 C4 C30 -122.3(2) no
C2 C3 C6 C24 -85.4(2) no
C3 N7 C11 C10 -176.8(2) no
C3 N7 C11 C12 61.8(2) no
C3 C2 N1 C4 -3.9(1) no
C3 C2 N1 C5 179.2(2) no
C3 C4 N1 C5 -179.5(2) no
C3 C4 C30 C31 -179.4(2) no
C3 C6 C24 C25 37.2(3) no
C3 C6 C24 C29 -141.7(2) no
C4 C3 N7 C8 67.6(2) no
C4 C3 N7 C11 -92.3(2) no
C4 C3 C6 C24 179.9(2) no
C4 C30 C31 C32 60.8(2) no
C4 C30 C31 C33 -176.6(2) no
C5 N1 C4 C30 -58.7(3) no
C6 C3 N7 C8 -158.5(2) no
C6 C3 N7 C11 41.6(2) no
C6 C3 C4 C30 -9.9(2) no
C6 C24 C25 C26 -179.0(2) no
C6 C24 C29 C28 178.8(2) no
C8 O9 C10 C11 17.3(2) no
C8 N7 C11 C10 21.4(2) no
C8 N7 C11 C12 -100.1(2) no
C10 C11 C12 C13 126.9(2) no
C10 C11 C12 C17 -52.2(3) no
C11 C12 C13 C14 -178.8(2) no
C11 C12 C17 C16 178.8(2) no
C12 C13 C14 C15 -0.3(3) no
C12 C17 C16 C15 0.1(4) no
C13 C12 C17 C16 -0.3(3) no
C13 C14 C15 C16 0.2(4) no
C14 C13 C12 C17 0.4(3) no
C14 C15 C16 C17 -0.1(4) no
C24 C25 C26 C27 0.9(3) no
C24 C29 C28 C27 -0.4(4) no
C25 C24 C29 C28 -0.1(3) no
C25 C26 C27 C28 -1.4(3) no
C26 C25 C24 C29 -0.2(3) no
C26 C27 C28 C29 1.2(4) no
